data_9016770
loop_
_publ_author_name
'Cruciani, G.'
'Gualtieri, A.'

_publ_section_title
;
 Dehydration dynamics of analcime by in situ synchrotron powder diffraction
 Sample at T = 632 K
;
_journal_name_full 'American Mineralogist'
_journal_page_first 112
_journal_page_last 119
_journal_volume 84
_journal_year 1999
_chemical_formula_sum 'Al0.95 H0.44 Na0.9 O6.22 Si2.05'
_chemical_name_mineral Analcime
_space_group_IT_number 142
_space_group_name_Hall '-I 4bd 2c'
_space_group_name_H-M_alt 'I 41/a c d :2'
_symmetry_space_group_name_H-M 'I 41/a c d :2'
_cell_angle_alpha 90
_cell_angle_beta 90
_cell_angle_gamma 90
_cell_formula_units_Z 16
_cell_length_a 13.6717
_cell_length_b 13.6717
_cell_length_c 13.5996
_cell_volume 2541.974
_database_code_amcsd 0002063
_diffrn_ambient_temperature 632
_exptl_crystal_density_diffrn 2.131
_cod_data_source_file inputs/fixed/downloads/02/02087.cif
_cod_data_source_block 02087
_cod_original_sg_symbol_H-M 'I 41/a c d'
_cod_original_formula_sum '(Si2.05 Al.95) Na.9 O6.22 H.44'
_cod_database_code 9016770

loop_
_space_group_symop_operation_xyz
x,y,z
1/2+x,1/2+y,1/2+z
1/4-y,3/4-x,3/4+z
3/4-y,1/4-x,1/4+z
1/4+y,3/4+x,3/4-z
3/4+y,1/4+x,1/4-z
1/4+y,3/4-x,1/4-z
3/4+y,1/4-x,3/4-z
1/4-y,3/4+x,1/4+z
3/4-y,1/4+x,3/4+z
1/2+x,-y,z
+x,1/2-y,1/2+z
1/2-x,y,-z
-x,1/2+y,1/2-z
1/2+x,y,1/2-z
+x,1/2+y,-z
1/2-x,-y,1/2+z
-x,1/2-y,+z
1/4+y,1/4+x,1/4+z
3/4+y,3/4+x,3/4+z
1/4-y,1/4-x,1/4-z
3/4-y,3/4-x,3/4-z
1/4-y,1/4+x,3/4-z
3/4-y,3/4+x,1/4-z
1/4+y,1/4-x,3/4+z
3/4+y,3/4-x,1/4+z
-x,y,1/2+z
1/2-x,1/2+y,+z
x,-y,1/2-z
1/2+x,1/2-y,-z
-x,-y,-z
1/2-x,1/2-y,1/2-z

loop_
_atom_site_label
_atom_site_fract_x
_atom_site_fract_y
_atom_site_fract_z
_atom_site_occupancy
_atom_site_U_iso_or_equiv
_atom_site_type_symbol
_atom_site_attached_hydrogens
Si1 0.12350 0.15920 0.41340 0.57500 0.05800 Si 0
Al1 0.12350 0.15920 0.41340 0.42500 0.05800 Al 0
Si2 0.16570 0.41570 0.12500 0.90000 0.06000 Si 0
Al2 0.16570 0.41570 0.12500 0.10000 0.06000 Al 0
Na11 0.11670 0.01970 0.22490 0.35000 0.07900 Na 0
Na12 0.18400 0.18200 0.05700 0.06000 0.07900 Na 0
Na21 0.06000 0.21700 0.02500 0.04000 0.07900 Na 0
O1 0.10360 0.37730 0.21970 1.00000 0.05900 O 0
O2 0.21830 0.10650 0.35580 1.00000 0.06800 O 0
O3 0.36120 0.22140 0.10410 1.00000 0.07900 O 0
Wat 0.08500 0.16470 0.12500 0.11000 0.06600 O 2

loop_
_cod_changelog_entry_id
_cod_changelog_entry_author
_cod_changelog_entry_date
_cod_changelog_entry_text
1
;cod-tools version 3.8.0
Id: cif_guess_AMCSD_atom_types 9581 2023-05-17 12:35:41Z saulius
;
2023-05-21T08:55:01+03:00
;Derived atom types and hydrogen counts
from atom names that follow the AMCSD naming convention
(Wat == water, O-H == hydroxyl).
;

loop_
_cod_related_entry_id
_cod_related_entry_database
_cod_related_entry_code
1 AMCSD 0002063

_cod_duplicate_entry 9002001
